data_7125327
loop_
_publ_author_name
'Drover, Marcus W.'
'Nagata, Koichi'
'Peters, Jonas C.'

_publ_section_title
;
 Fusing triphenylphosphine with tetraphenylborate: introducing the
 9-phosphatriptycene-10-phenylborate (PTB) anion.
;
_journal_issue 57
_journal_name_full 'Chemical communications (Cambridge, England)'
_journal_page_first 7916
_journal_page_last 7919
_journal_paper_doi 10.1039/c8cc04321c
_journal_volume 54
_journal_year 2018
_chemical_formula_moiety 'C52 H52 B2 Br Co N2 P2, C8 H20 N, 4(C2 H3 N), C2 H9 N'
_chemical_formula_sum 'C70 H93 B2 Br Co N8 P2'
_chemical_formula_weight 1268.92
_chemical_name_systematic PTBCo(Br)(NCMe)2(NEt4)
_space_group_crystal_system orthorhombic
_space_group_IT_number 64
_space_group_name_Hall '-C 2ac 2'
_space_group_name_H-M_alt 'C m c e'
_atom_sites_solution_hydrogens geom
_atom_sites_solution_primary dual
_audit_creation_date 2018-02-15
_audit_creation_method
;
Olex2 1.2
(compiled Aug 10 2017 17:28:52 for OlexSys, GUI svn.r5381)
;
_audit_update_record
;
2018-02-16 deposited with the CCDC.
2018-06-22 downloaded from the CCDC.
;
_cell_angle_alpha 90
_cell_angle_beta 90
_cell_angle_gamma 90
_cell_formula_units_Z 8
_cell_length_a 25.9634(18)
_cell_length_b 17.7060(13)
_cell_length_c 29.773(2)
_cell_measurement_reflns_used 9957
_cell_measurement_temperature 100(2)
_cell_measurement_theta_max 55.955
_cell_measurement_theta_min 2.969
_cell_volume 13686.9(17)
_computing_cell_refinement 'SAINT v8.37A (Bruker, 2015)'
_computing_data_reduction 'SAINT v8.37A (Bruker, 2015)'
_computing_molecular_graphics 'Olex2 (Dolomanov et al., 2009)'
_computing_publication_material 'Olex2 (Dolomanov et al., 2009)'
_computing_structure_refinement 'ShelXL (Sheldrick, 2015)'
_computing_structure_solution 'ShelXT (Sheldrick, 2015)'
_diffrn_ambient_temperature 100(2)
_diffrn_measured_fraction_theta_full 0.994
_diffrn_measured_fraction_theta_max 0.994
_diffrn_measurement_device_type 'Apex Duo II'
_diffrn_radiation_type CuK\a
_diffrn_radiation_wavelength 1.54178
_diffrn_reflns_av_R_equivalents 0.3423
_diffrn_reflns_av_unetI/netI 0.1213
_diffrn_reflns_Laue_measured_fraction_full 0.994
_diffrn_reflns_Laue_measured_fraction_max 0.994
_diffrn_reflns_limit_h_max 27
_diffrn_reflns_limit_h_min -28
_diffrn_reflns_limit_k_max 19
_diffrn_reflns_limit_k_min -19
_diffrn_reflns_limit_l_max 32
_diffrn_reflns_limit_l_min -31
_diffrn_reflns_number 49683
_diffrn_reflns_point_group_measured_fraction_full 0.994
_diffrn_reflns_point_group_measured_fraction_max 0.994
_diffrn_reflns_theta_full 56.482
_diffrn_reflns_theta_max 56.482
_diffrn_reflns_theta_min 2.968
_exptl_absorpt_coefficient_mu 3.436
_exptl_absorpt_correction_T_max 0.7533
_exptl_absorpt_correction_T_min 0.4289
_exptl_absorpt_correction_type multi-scan
_exptl_absorpt_process_details
;
SADABS-2016/2 (Bruker,2016) was used for absorption correction.
wR2(int) was 0.1144 before and 0.0823 after correction.
The Ratio of minimum to maximum transmission is 0.5694.
The \l/2 correction factor is Not present.
;
_exptl_crystal_colour 'clear orange'
_exptl_crystal_colour_lustre clear
_exptl_crystal_colour_primary orange
_exptl_crystal_density_diffrn 1.232
_exptl_crystal_description block
_exptl_crystal_F_000 5368
_exptl_crystal_size_max 0.21
_exptl_crystal_size_mid 0.18
_exptl_crystal_size_min 0.12
_refine_diff_density_max 1.435
_refine_diff_density_min -1.134
_refine_diff_density_rms 0.135
_refine_ls_extinction_coef 0.00002(2)
_refine_ls_extinction_expression Fc^*^=kFc[1+0.001xFc^2^\l^3^/sin(2\q)]^-1/4^
_refine_ls_extinction_method 'SHELXL-2016/6 (Sheldrick 2016)'
_refine_ls_goodness_of_fit_ref 1.053
_refine_ls_hydrogen_treatment constr
_refine_ls_matrix_type full
_refine_ls_number_parameters 404
_refine_ls_number_reflns 4624
_refine_ls_number_restraints 375
_refine_ls_restrained_S_all 1.016
_refine_ls_R_factor_all 0.2300
_refine_ls_R_factor_gt 0.1730
_refine_ls_shift/su_max 0.000
_refine_ls_shift/su_mean 0.000
_refine_ls_structure_factor_coef Fsqd
_refine_ls_weighting_details 'w=1/[\s^2^(Fo^2^)+(0.1714P)^2^+557.0297P] where P=(Fo^2^+2Fc^2^)/3'
_refine_ls_weighting_scheme calc
_refine_ls_wR_factor_gt 0.4104
_refine_ls_wR_factor_ref 0.4570
_reflns_Friedel_coverage 0.000
_reflns_number_gt 2652
_reflns_number_total 4624
_reflns_threshold_expression 'I > 2\s(I)'
_cod_data_source_file c8cc04321c2.cif
_cod_data_source_block nix4
_cod_original_cell_volume 13686.8(17)
_cod_original_sg_symbol_Hall '-C 2bc 2'
_cod_database_code 7125327
_shelx_shelxl_version_number 2016/6
_shelx_space_group_comment
;
The symmetry employed for this shelxl refinement is uniquely defined
by the following loop, which should always be used as a source of
symmetry information in preference to the above space-group names.
They are only intended as comments.
;
_shelx_estimated_absorpt_t_max 0.683
_shelx_estimated_absorpt_t_min 0.532
_olex2_refinement_description
;
1. Fixed Uiso
 At 1.2 times of:
  All C(H) groups, All C(H,H) groups
 At 1.5 times of:
  All C(H,H,H) groups
2. Uiso/Uaniso restraints and constraints
Uanis(C26) \\sim Ueq, Uanis(C28) \\sim Ueq, Uanis(N5) \\sim Ueq, Uanis(N6)
\\sim Ueq, Uanis(C33) \\sim Ueq: with sigma of 0.001 and sigma for terminal
atoms of 0.002
3. Rigid body (RIGU) restrains
 All non-hydrogen atoms
 with sigma for 1-2 distances of 0.004 and sigma for 1-3 distances of 0.004
4. Others
 Fixed Sof: H26A(1.5) H26B(1.5) H26C(1.5) H28A(1.5) H28B(1.5) H28C(1.5)
 H34A(1.5) H34B(1.5) H34C(1.5)
5.a Secondary CH2 refined with riding coordinates:
 C29(H29A,H29B), C31(H31A,H31B)
5.b Aromatic/amide H refined with riding coordinates:
 C3(H3), C4(H4), C5(H5), C6(H6), C9(H9), C10(H10), C11(H11), C12(H12),
 C14(H14), C15(H15), C16(H16), C17(H17), C18(H18), C21(H21), C22(H22), C23(H23),
  C24(H24)
5.c Idealised Me refined as rotating group:
 C26(H26A,H26B,H26C), C28(H28A,H28B,H28C), C30(H30A,H30B,H30C), C32(H32A,H32B,
 H32C), C38(H38A,H38B,H38C), C34(H34A,H34B,H34C), C36(H36A,H36B,H36C)
;
_olex2_submission_special_instructions 'No special instructions were received'

loop_
_space_group_symop_operation_xyz
'x, y, z'
'-x, -y+1/2, z+1/2'
'-x, y+1/2, -z+1/2'
'x, -y, -z'
'x+1/2, y+1/2, z'
'-x+1/2, -y+1, z+1/2'
'-x+1/2, y+1, -z+1/2'
'x+1/2, -y+1/2, -z'
'-x, -y, -z'
'x, y-1/2, -z-1/2'
'x, -y-1/2, z-1/2'
'-x, y, z'
'-x+1/2, -y+1/2, -z'
'x+1/2, y, -z-1/2'
'x+1/2, -y, z-1/2'
'-x+1/2, y+1/2, z'

loop_
_atom_site_label
_atom_site_type_symbol
_atom_site_fract_x
_atom_site_fract_y
_atom_site_fract_z
_atom_site_U_iso_or_equiv
_atom_site_adp_type
_atom_site_occupancy
_atom_site_site_symmetry_order
_atom_site_calc_flag
_atom_site_refinement_flags_posn
_atom_site_refinement_flags_adp
_atom_site_refinement_flags_occupancy
_atom_site_disorder_assembly
_atom_site_disorder_group
Br1 Br 0.500000 0.40698(17) 0.42347(11) 0.0772(10) Uani 1 2 d S TU P . .
Co1 Co 0.500000 0.3152(2) 0.36444(15) 0.0662(13) Uani 1 2 d S TU P . .
P1 P 0.41345(15) 0.3143(2) 0.36594(16) 0.0608(13) Uani 1 1 d . U . . .
N1 N 0.500000 0.2060(14) 0.3651(8) 0.081(6) Uani 1 2 d S TU P . .
N2 N 0.500000 0.3336(15) 0.3010(10) 0.086(6) Uani 1 2 d S TU P . .
N3 N 0.3475(6) 0.500000 0.500000 0.059(4) Uani 1 2 d S TU P . .
C1 C 0.3289(6) 0.2792(8) 0.4156(6) 0.058(3) Uani 1 1 d . U . . .
C2 C 0.3829(6) 0.2799(9) 0.4162(6) 0.061(4) Uani 1 1 d . U . . .
C3 C 0.4101(6) 0.2540(9) 0.4531(6) 0.062(4) Uani 1 1 d . U . . .
H3 H 0.446707 0.255735 0.453104 0.075 Uiso 1 1 calc R . . . .
C4 C 0.3836(6) 0.2251(10) 0.4907(6) 0.068(4) Uani 1 1 d . U . . .
H4 H 0.401838 0.204876 0.515616 0.081 Uiso 1 1 calc R . . . .
C5 C 0.3319(6) 0.2269(9) 0.4904(6) 0.065(4) Uani 1 1 d . U . . .
H5 H 0.313737 0.209500 0.516067 0.078 Uiso 1 1 calc R . . . .
C6 C 0.3042(6) 0.2534(8) 0.4537(6) 0.059(4) Uani 1 1 d . U . . .
H6 H 0.267601 0.253669 0.454838 0.071 Uiso 1 1 calc R . . . .
C7 C 0.3785(6) 0.2568(9) 0.3261(6) 0.062(4) Uani 1 1 d . U . . .
C8 C 0.3251(6) 0.2572(9) 0.3294(6) 0.061(4) Uani 1 1 d . U . . .
C9 C 0.2978(7) 0.2172(10) 0.2962(6) 0.075(5) Uani 1 1 d . U . . .
H9 H 0.261266 0.220699 0.295326 0.090 Uiso 1 1 calc R . . . .
C10 C 0.3231(7) 0.1724(11) 0.2646(7) 0.088(6) Uani 1 1 d . U . . .
H10 H 0.303607 0.144582 0.243278 0.106 Uiso 1 1 calc R . . . .
C11 C 0.3768(7) 0.1681(10) 0.2640(7) 0.085(6) Uani 1 1 d . U . . .
H11 H 0.393882 0.135820 0.243390 0.102 Uiso 1 1 calc R . . . .
C12 C 0.4050(7) 0.2122(10) 0.2945(6) 0.071(5) Uani 1 1 d . U . . .
H12 H 0.441612 0.212002 0.293760 0.085 Uiso 1 1 calc R . . . .
C13 C 0.2380(6) 0.3049(10) 0.3755(6) 0.065(4) Uani 1 1 d . U . . .
C14 C 0.2128(7) 0.2347(10) 0.3708(6) 0.071(5) Uani 1 1 d . U . . .
H14 H 0.232616 0.191100 0.363821 0.086 Uiso 1 1 calc R . . . .
C15 C 0.1586(7) 0.2273(11) 0.3760(7) 0.079(5) Uani 1 1 d . U . . .
H15 H 0.142148 0.180217 0.370828 0.095 Uiso 1 1 calc R . . . .
C16 C 0.1301(6) 0.2896(11) 0.3889(7) 0.080(5) Uani 1 1 d . U . . .
H16 H 0.093777 0.285797 0.391559 0.096 Uiso 1 1 calc R . . . .
C17 C 0.1544(6) 0.3570(11) 0.3978(7) 0.075(5) Uani 1 1 d . U . . .
H17 H 0.134932 0.398921 0.408269 0.090 Uiso 1 1 calc R . . . .
C18 C 0.2068(6) 0.3640(10) 0.3914(6) 0.069(5) Uani 1 1 d . U . . .
H18 H 0.222587 0.411109 0.398177 0.083 Uiso 1 1 calc R . . . .
C19 C 0.3235(6) 0.3945(9) 0.3567(5) 0.057(3) Uani 1 1 d . U . . .
C20 C 0.3780(6) 0.4026(9) 0.3557(5) 0.058(3) Uani 1 1 d . U . . .
C21 C 0.2969(7) 0.4583(9) 0.3431(6) 0.069(4) Uani 1 1 d . U . . .
H21 H 0.260376 0.456183 0.341838 0.083 Uiso 1 1 calc R . . . .
C22 C 0.3212(7) 0.5254(10) 0.3313(7) 0.075(5) Uani 1 1 d . U . . .
H22 H 0.301198 0.567787 0.322502 0.090 Uiso 1 1 calc R . . . .
C23 C 0.3717(7) 0.5307(10) 0.3323(7) 0.082(6) Uani 1 1 d . U . . .
H23 H 0.387847 0.577269 0.325150 0.098 Uiso 1 1 calc R . . . .
C24 C 0.4026(7) 0.4666(9) 0.3442(6) 0.065(4) Uani 1 1 d . U . . .
H24 H 0.439135 0.469255 0.343930 0.078 Uiso 1 1 calc R . . . .
C25 C 0.500000 0.3409(19) 0.2640(13) 0.093(9) Uani 1 2 d S TU P . .
C26 C 0.500000 0.339(2) 0.2159(10) 0.125(9) Uani 1 2 d S TU P . .
H26A H 0.500996 0.286389 0.205655 0.187 Uiso 3 2 calc GR . . A 1
H26B H 0.530309 0.365874 0.204511 0.187 Uiso 1.5 1 calc GR . . A 1
H26C H 0.468695 0.363345 0.204548 0.187 Uiso 1.5 1 calc GR . . A 1
C27 C 0.500000 0.142(2) 0.3637(13) 0.122(13) Uani 1 2 d S TU P . .
C28 C 0.500000 0.0582(17) 0.3592(11) 0.118(8) Uani 1 2 d S TU P . .
H28A H 0.485927 0.035486 0.386532 0.177 Uiso 1.5 1 calc GR . . . .
H28B H 0.535343 0.040430 0.354539 0.177 Uiso 1.5 1 calc GR . . . .
H28C H 0.478729 0.043702 0.333373 0.177 Uiso 1.5 1 calc GR . . . .
C29 C 0.3812(6) 0.4297(10) 0.4954(7) 0.073(5) Uani 1 1 d . U . . .
H29A H 0.358478 0.385479 0.490961 0.087 Uiso 1 1 calc R . . . .
H29B H 0.402446 0.435158 0.467938 0.087 Uiso 1 1 calc R . . . .
C30 C 0.4171(7) 0.4132(11) 0.5348(7) 0.079(5) Uani 1 1 d . U . . .
H30A H 0.434923 0.365221 0.529626 0.118 Uiso 1 1 calc GR . . . .
H30B H 0.396863 0.409838 0.562543 0.118 Uiso 1 1 calc GR . . . .
H30C H 0.442429 0.453927 0.537588 0.118 Uiso 1 1 calc GR . . . .
C31 C 0.3155(7) 0.5039(10) 0.4575(7) 0.074(5) Uani 1 1 d . U . . .
H31A H 0.296102 0.456058 0.454074 0.089 Uiso 1 1 calc R . . . .
H31B H 0.338745 0.508896 0.431342 0.089 Uiso 1 1 calc R . . . .
C32 C 0.2768(8) 0.5709(12) 0.4575(8) 0.094(7) Uani 1 1 d . U . . .
H32A H 0.260539 0.574832 0.427888 0.142 Uiso 1 1 calc GR . . . .
H32B H 0.295247 0.617873 0.464192 0.142 Uiso 1 1 calc GR . . . .
H32C H 0.250350 0.562238 0.480368 0.142 Uiso 1 1 calc GR . . . .
B1 B 0.3003(7) 0.3090(10) 0.3685(7) 0.060(3) Uani 1 1 d . U . . .
N4 N 0.1035(15) 0.4742(17) 0.3004(11) 0.202(14) Uani 1 1 d . U . . .
C37 C 0.1316(14) 0.4289(14) 0.2879(10) 0.134(10) Uani 1 1 d . U . . .
C38 C 0.1676(9) 0.3756(13) 0.2712(8) 0.106(7) Uani 1 1 d . U . . .
H38A H 0.181674 0.393595 0.242623 0.159 Uiso 1 1 calc GR . . . .
H38B H 0.150459 0.326943 0.266644 0.159 Uiso 1 1 calc GR . . . .
H38C H 0.195699 0.369487 0.292963 0.159 Uiso 1 1 calc GR . . . .
N5 N 0.500000 0.212(3) 0.5709(15) 0.173(11) Uani 1 2 d S TU P . .
C33 C 0.500000 0.160(3) 0.5506(19) 0.168(11) Uani 1 2 d S TU P . .
C34 C 0.500000 0.0980(17) 0.5155(12) 0.123(10) Uani 1 2 d S TU P . .
H34A H 0.515703 0.052394 0.528170 0.185 Uiso 1.5 1 calc GR . . . .
H34B H 0.519805 0.114531 0.489300 0.185 Uiso 1.5 1 calc GR . . . .
H34C H 0.464492 0.087052 0.506490 0.185 Uiso 1.5 1 calc GR . . . .
N6 N 0.5900(16) 0.027(2) 0.4422(13) 0.219(15) Uani 1 1 d . U . . .
C35 C 0.622(2) 0.058(2) 0.421(2) 0.24(2) Uani 1 1 d . U . . .
C36 C 0.6547(10) 0.0829(13) 0.3845(10) 0.123(8) Uani 1 1 d . U . . .
H36A H 0.642185 0.061553 0.356223 0.185 Uiso 1 1 calc GR . . . .
H36B H 0.690150 0.065999 0.389878 0.185 Uiso 1 1 calc GR . . . .
H36C H 0.653968 0.138196 0.382796 0.185 Uiso 1 1 calc GR . . . .

loop_
_atom_site_aniso_label
_atom_site_aniso_U_11
_atom_site_aniso_U_22
_atom_site_aniso_U_33
_atom_site_aniso_U_23
_atom_site_aniso_U_13
_atom_site_aniso_U_12
Br1 0.0436(14) 0.079(2) 0.109(2) -0.0100(16) 0.000 0.000
Co1 0.0340(19) 0.062(3) 0.102(3) -0.001(2) 0.000 0.000
P1 0.044(2) 0.054(3) 0.085(3) -0.003(2) -0.002(2) 0.0033(19)
N1 0.049(11) 0.083(7) 0.111(18) -0.002(11) 0.000 0.000
N2 0.043(11) 0.106(17) 0.109(8) -0.005(11) 0.000 0.000
N3 0.042(9) 0.053(9) 0.082(11) -0.008(8) 0.000 0.000
C1 0.046(6) 0.035(8) 0.093(8) 0.010(7) -0.002(5) -0.001(6)
C2 0.045(6) 0.054(9) 0.084(8) 0.005(7) -0.001(5) 0.003(7)
C3 0.059(8) 0.042(9) 0.087(9) 0.000(7) -0.001(6) 0.014(7)
C4 0.058(7) 0.061(11) 0.084(10) 0.008(8) -0.004(7) 0.016(8)
C5 0.057(7) 0.062(11) 0.077(10) 0.000(8) 0.003(6) 0.002(8)
C6 0.050(8) 0.038(9) 0.088(9) 0.005(7) -0.002(6) -0.003(7)
C7 0.048(6) 0.053(8) 0.086(9) -0.006(7) -0.006(6) 0.007(6)
C8 0.049(6) 0.044(8) 0.091(9) -0.005(7) -0.010(6) 0.009(6)
C9 0.057(9) 0.066(11) 0.101(12) -0.015(8) -0.013(7) -0.001(8)
C10 0.070(8) 0.080(13) 0.115(15) -0.036(10) -0.018(9) 0.000(9)
C11 0.073(8) 0.060(11) 0.120(15) -0.025(9) -0.008(9) 0.015(8)
C12 0.053(9) 0.062(10) 0.097(12) -0.008(8) -0.003(7) 0.013(7)
C13 0.051(6) 0.057(8) 0.085(12) -0.002(8) -0.004(7) 0.007(5)
C14 0.056(7) 0.063(8) 0.095(14) 0.004(9) -0.003(8) 0.002(6)
C15 0.059(7) 0.068(9) 0.111(15) 0.000(10) -0.007(9) -0.012(7)
C16 0.037(8) 0.078(10) 0.125(16) 0.005(10) -0.011(9) 0.002(6)
C17 0.044(7) 0.074(9) 0.106(15) 0.003(10) -0.007(8) 0.007(7)
C18 0.048(6) 0.065(9) 0.094(13) -0.006(9) -0.003(8) 0.006(6)
C19 0.067(6) 0.051(7) 0.053(10) -0.002(6) 0.000(7) 0.003(5)
C20 0.066(6) 0.059(7) 0.050(9) -0.003(6) -0.003(7) 0.003(5)
C21 0.059(8) 0.048(7) 0.100(13) -0.004(8) -0.004(9) 0.003(6)
C22 0.066(7) 0.049(8) 0.109(15) 0.004(9) 0.003(9) 0.003(7)
C23 0.067(8) 0.054(9) 0.123(17) 0.011(10) 0.009(10) -0.001(7)
C24 0.066(8) 0.056(8) 0.073(11) -0.001(8) 0.001(8) 0.001(6)
C25 0.061(16) 0.11(2) 0.112(9) 0.000(14) 0.000 0.000
C26 0.125(9) 0.125(9) 0.124(9) 0.000(2) 0.000 0.000
C27 0.16(3) 0.088(8) 0.12(3) 0.008(15) 0.000 0.000
C28 0.119(9) 0.117(8) 0.119(9) 0.000(2) 0.000 0.000
C29 0.046(9) 0.058(10) 0.114(14) -0.005(9) -0.002(8) 0.003(7)
C30 0.061(11) 0.076(13) 0.100(13) -0.007(10) 0.000(8) 0.011(9)
C31 0.066(10) 0.066(11) 0.091(12) -0.005(9) -0.015(8) 0.000(8)
C32 0.070(12) 0.091(15) 0.122(18) 0.011(12) -0.013(11) 0.027(10)
B1 0.052(7) 0.039(7) 0.088(9) -0.004(7) -0.005(6) 0.010(6)
N4 0.28(4) 0.14(2) 0.19(3) 0.00(2) 0.00(2) 0.10(2)
C37 0.20(3) 0.066(16) 0.14(2) 0.023(15) 0.006(18) 0.027(14)
C38 0.090(16) 0.089(15) 0.14(2) 0.011(13) -0.020(13) -0.003(11)
N5 0.173(11) 0.173(11) 0.173(11) -0.001(2) 0.000 0.000
C33 0.168(11) 0.168(11) 0.169(11) 0.0000(10) 0.000 0.000
C34 0.039(15) 0.091(19) 0.24(3) 0.012(17) 0.000 0.000
N6 0.219(15) 0.218(15) 0.219(15) 0.000(2) 0.001(2) 0.000(2)
C35 0.30(4) 0.10(2) 0.33(5) -0.03(3) 0.11(4) 0.01(3)
C36 0.111(17) 0.071(16) 0.19(3) -0.014(14) -0.058(13) 0.025(13)

loop_
_atom_type_symbol
_atom_type_description
_atom_type_scat_dispersion_real
_atom_type_scat_dispersion_imag
_atom_type_scat_source
C C 0.0181 0.0091 'International Tables Vol C Tables 4.2.6.8 and 6.1.1.4'
H H 0.0000 0.0000 'International Tables Vol C Tables 4.2.6.8 and 6.1.1.4'
B B 0.0090 0.0039 'International Tables Vol C Tables 4.2.6.8 and 6.1.1.4'
Br Br -0.6763 1.2805 'International Tables Vol C Tables 4.2.6.8 and 6.1.1.4'
Co Co -2.3653 3.6143 'International Tables Vol C Tables 4.2.6.8 and 6.1.1.4'
N N 0.0311 0.0180 'International Tables Vol C Tables 4.2.6.8 and 6.1.1.4'
P P 0.2955 0.4335 'International Tables Vol C Tables 4.2.6.8 and 6.1.1.4'

loop_
_geom_angle_atom_site_label_1
_geom_angle_atom_site_label_2
_geom_angle_atom_site_label_3
_geom_angle
_geom_angle_site_symmetry_1
_geom_angle_site_symmetry_3
P1 Co1 Br1 89.44(16) . .
P1 Co1 Br1 89.44(16) 12_655 .
P1 Co1 P1 177.6(3) 12_655 .
N1 Co1 Br1 132.1(7) . .
N1 Co1 P1 89.58(15) . 12_655
N1 Co1 P1 89.58(16) . .
N2 Co1 Br1 127.4(8) . .
N2 Co1 P1 91.18(17) . 12_655
N2 Co1 P1 91.19(17) . .
N2 Co1 N1 100.4(11) . .
C2 P1 Co1 117.4(6) . .
C2 P1 C7 97.7(8) . .
C2 P1 C20 101.8(7) . .
C7 P1 Co1 119.5(6) . .
C7 P1 C20 96.8(7) . .
C20 P1 Co1 119.4(6) . .
C27 N1 Co1 177(3) . .
C25 N2 Co1 177(3) . .
C29 N3 C29 110.0(16) . 4_566
C31 N3 C29 110.7(11) . 4_566
C31 N3 C29 110.7(11) 4_566 .
C31 N3 C29 106.0(10) . .
C31 N3 C29 106.0(10) 4_566 4_566
C31 N3 C31 113.5(19) . 4_566
C2 C1 B1 116.9(15) . .
C6 C1 C2 117.2(15) . .
C6 C1 B1 125.8(14) . .
C1 C2 P1 115.7(13) . .
C3 C2 P1 123.1(12) . .
C3 C2 C1 121.2(16) . .
C2 C3 H3 120.0 . .
C2 C3 C4 120.0(16) . .
C4 C3 H3 120.0 . .
C3 C4 H4 120.8 . .
C5 C4 C3 118.3(17) . .
C5 C4 H4 120.8 . .
C4 C5 H5 118.9 . .
C4 C5 C6 122.1(17) . .
C6 C5 H5 118.9 . .
C1 C6 C5 121.0(15) . .
C1 C6 H6 119.5 . .
C5 C6 H6 119.5 . .
C8 C7 P1 116.9(13) . .
C8 C7 C12 122.5(16) . .
C12 C7 P1 120.6(12) . .
C7 C8 C9 116.8(16) . .
C7 C8 B1 116.8(15) . .
C9 C8 B1 126.2(15) . .
C8 C9 H9 119.3 . .
C10 C9 C8 121.5(17) . .
C10 C9 H9 119.3 . .
C9 C10 H10 119.7 . .
C9 C10 C11 120.7(18) . .
C11 C10 H10 119.7 . .
C10 C11 H11 120.5 . .
C10 C11 C12 118.9(18) . .
C12 C11 H11 120.5 . .
C7 C12 H12 120.4 . .
C11 C12 C7 119.2(16) . .
C11 C12 H12 120.4 . .
C14 C13 B1 119.0(14) . .
C18 C13 C14 115.0(15) . .
C18 C13 B1 125.5(15) . .
C13 C14 H14 119.1 . .
C13 C14 C15 121.8(17) . .
C15 C14 H14 119.1 . .
C14 C15 H15 120.4 . .
C16 C15 C14 119.2(17) . .
C16 C15 H15 120.4 . .
C15 C16 H16 119.9 . .
C17 C16 C15 120.1(16) . .
C17 C16 H16 119.9 . .
C16 C17 H17 119.9 . .
C16 C17 C18 120.2(18) . .
C18 C17 H17 119.9 . .
C13 C18 H18 118.4 . .
C17 C18 C13 123.2(17) . .
C17 C18 H18 118.4 . .
C20 C19 B1 117.1(14) . .
C21 C19 C20 114.1(15) . .
C21 C19 B1 128.4(15) . .
C19 C20 P1 114.1(12) . .
C24 C20 P1 121.4(13) . .
C24 C20 C19 124.2(16) . .
C19 C21 H21 118.5 . .
C19 C21 C22 123.0(16) . .
C22 C21 H21 118.5 . .
C21 C22 H22 119.7 . .
C23 C22 C21 120.5(17) . .
C23 C22 H22 119.7 . .
C22 C23 H23 119.7 . .
C22 C23 C24 120.5(17) . .
C24 C23 H23 119.7 . .
C20 C24 C23 117.6(16) . .
C20 C24 H24 121.2 . .
C23 C24 H24 121.2 . .
N2 C25 C26 172(4) . .
C25 C26 H26A 109.5 . .
C25 C26 H26B 109.5 . .
C25 C26 H26C 109.5 . .
H26A C26 H26B 109.5 . .
H26A C26 H26C 109.5 . .
H26B C26 H26C 109.5 . .
N1 C27 C28 177(4) . .
C27 C28 H28A 109(2) . 12_655
C27 C28 H28A 109.5 . .
C27 C28 H28B 109.5(5) . 12_655
C27 C28 H28B 109.5 . .
C27 C28 H28C 109(2) . 12_655
C27 C28 H28C 109.5 . .
H28A C28 H28A 43.8 . 12_655
H28A C28 H28B 109.5 . .
H28A C28 H28B 109.5 12_655 12_655
H28A C28 H28B 68.6 . 12_655
H28A C28 H28C 109.5 12_655 12_655
H28A C28 H28C 138.9 . 12_655
H28A C28 H28C 109.5 . .
H28B C28 H28A 68.6 . 12_655
H28B C28 H28B 138.9 . 12_655
H28B C28 H28C 43.8 . 12_655
H28B C28 H28C 109.5 12_655 12_655
H28B C28 H28C 109.5 . .
H28C C28 H28A 138.9 . 12_655
H28C C28 H28B 43.8 . 12_655
H28C C28 H28C 68.6 . 12_655
N3 C29 H29A 108.3 . .
N3 C29 H29B 108.3 . .
H29A C29 H29B 107.4 . .
C30 C29 N3 115.9(14) . .
C30 C29 H29A 108.3 . .
C30 C29 H29B 108.3 . .
C29 C30 H30A 109.5 . .
C29 C30 H30B 109.5 . .
C29 C30 H30C 109.5 . .
H30A C30 H30B 109.5 . .
H30A C30 H30C 109.5 . .
H30B C30 H30C 109.5 . .
N3 C31 H31A 109.0 . .
N3 C31 H31B 109.0 . .
N3 C31 C32 112.9(15) . .
H31A C31 H31B 107.8 . .
C32 C31 H31A 109.0 . .
C32 C31 H31B 109.0 . .
C31 C32 H32A 109.5 . .
C31 C32 H32B 109.5 . .
C31 C32 H32C 109.5 . .
H32A C32 H32B 109.5 . .
H32A C32 H32C 109.5 . .
H32B C32 H32C 109.5 . .
C8 B1 C1 104.4(13) . .
C8 B1 C13 117.5(15) . .
C8 B1 C19 102.6(14) . .
C13 B1 C1 108.7(15) . .
C13 B1 C19 115.2(13) . .
C19 B1 C1 107.6(13) . .
N4 C37 C38 177(4) . .
C37 C38 H38A 109.5 . .
C37 C38 H38B 109.5 . .
C37 C38 H38C 109.5 . .
H38A C38 H38B 109.5 . .
H38A C38 H38C 109.5 . .
H38B C38 H38C 109.5 . .
N5 C33 C34 170(6) . .
C33 C34 H34A 109(3) . 12_655
C33 C34 H34A 109.5 . .
C33 C34 H34B 109(3) . 12_655
C33 C34 H34B 109.5 . .
C33 C34 H34C 109.5 . .
C33 C34 H34C 109.5(3) . 12_655
H34A C34 H34A 49.2 . 12_655
H34A C34 H34B 109.5 12_655 12_655
H34A C34 H34B 109.5 . .
H34A C34 H34B 140.3 . 12_655
H34A C34 H34C 63.3 . 12_655
H34A C34 H34C 109.5 . .
H34A C34 H34C 109.5 12_655 12_655
H34B C34 H34A 140.3 . 12_655
H34B C34 H34B 63.3 . 12_655
H34B C34 H34C 109.5 . .
H34B C34 H34C 109.5 12_655 12_655
H34B C34 H34C 49.2 . 12_655
H34C C34 H34A 63.3 . 12_655
H34C C34 H34B 49.2 . 12_655
H34C C34 H34C 140.3 . 12_655
N6 C35 C36 163(6) . .
C35 C36 H36A 109.5 . .
C35 C36 H36B 109.5 . .
C35 C36 H36C 109.5 . .
H36A C36 H36B 109.5 . .
H36A C36 H36C 109.5 . .
H36B C36 H36C 109.5 . .

loop_
_geom_bond_atom_site_label_1
_geom_bond_atom_site_label_2
_geom_bond_distance
_geom_bond_site_symmetry_2
Br1 Co1 2.394(5) .
Co1 P1 2.248(4) .
Co1 P1 2.248(4) 12_655
Co1 N1 1.93(3) .
Co1 N2 1.92(3) .
P1 C2 1.800(17) .
P1 C7 1.807(17) .
P1 C20 1.839(17) .
N1 C27 1.14(4) .
N2 C25 1.11(4) .
N3 C29 1.528(18) 4_566
N3 C29 1.528(18) .
N3 C31 1.516(19) 4_566
N3 C31 1.516(19) .
C1 C2 1.40(2) .
C1 C6 1.38(2) .
C1 B1 1.67(3) .
C2 C3 1.39(2) .
C3 H3 0.9500 .
C3 C4 1.41(2) .
C4 H4 0.9500 .
C4 C5 1.34(2) .
C5 H5 0.9500 .
C5 C6 1.39(2) .
C6 H6 0.9500 .
C7 C8 1.39(2) .
C7 C12 1.41(2) .
C8 C9 1.41(2) .
C8 B1 1.62(3) .
C9 H9 0.9500 .
C9 C10 1.39(3) .
C10 H10 0.9500 .
C10 C11 1.40(3) .
C11 H11 0.9500 .
C11 C12 1.40(2) .
C12 H12 0.9500 .
C13 C14 1.41(2) .
C13 C18 1.41(2) .
C13 B1 1.63(3) .
C14 H14 0.9500 .
C14 C15 1.42(2) .
C15 H15 0.9500 .
C15 C16 1.38(3) .
C16 H16 0.9500 .
C16 C17 1.38(2) .
C17 H17 0.9500 .
C17 C18 1.38(2) .
C18 H18 0.9500 .
C19 C20 1.42(2) .
C19 C21 1.39(2) .
C19 B1 1.67(2) .
C20 C24 1.35(2) .
C21 H21 0.9500 .
C21 C22 1.39(2) .
C22 H22 0.9500 .
C22 C23 1.31(2) .
C23 H23 0.9500 .
C23 C24 1.43(2) .
C24 H24 0.9500 .
C25 C26 1.43(4) .
C26 H26A 0.9800 .
C26 H26B 0.9800 .
C26 H26C 0.9800 .
C27 C28 1.48(5) .
C28 H28A 0.98(6) 12_655
C28 H28A 0.9800 .
C28 H28B 0.98(2) 12_655
C28 H28B 0.9800 .
C28 H28C 0.9800 .
C28 H28C 0.98(8) 12_655
C29 H29A 0.9900 .
C29 H29B 0.9900 .
C29 C30 1.53(2) .
C30 H30A 0.9800 .
C30 H30B 0.9800 .
C30 H30C 0.9800 .
C31 H31A 0.9900 .
C31 H31B 0.9900 .
C31 C32 1.55(2) .
C32 H32A 0.9800 .
C32 H32B 0.9800 .
C32 H32C 0.9800 .
N4 C37 1.15(3) .
C37 C38 1.42(3) .
C38 H38A 0.9800 .
C38 H38B 0.9800 .
C38 H38C 0.9800 .
N5 C33 1.10(6) .
C33 C34 1.51(6) .
C34 H34A 0.98(7) 12_655
C34 H34A 0.9800 .
C34 H34B 0.9800 .
C34 H34B 0.98(8) 12_655
C34 H34C 0.9800 .
C34 H34C 0.980(12) 12_655
N6 C35 1.18(5) .
C35 C36 1.45(5) .
C36 H36A 0.9800 .
C36 H36B 0.9800 .
C36 H36C 0.9800 .

loop_
_smtbx_masks_void_nr
_smtbx_masks_void_average_x
_smtbx_masks_void_average_y
_smtbx_masks_void_average_z
_smtbx_masks_void_volume
_smtbx_masks_void_count_electrons
1 0.000 0.115 0.316 114.2 26.7
2 0.000 -0.115 0.684 114.2 25.8
3 0.000 0.385 0.816 114.2 26.1
4 0.000 0.615 0.184 114.2 26.4
5 0.172 0.000 0.000 19.4 1.2
6 0.172 0.500 0.500 19.4 1.2
7 0.250 0.020 0.250 21.3 2.6
8 0.250 -0.020 0.750 21.3 2.6
9 0.250 0.480 0.750 21.3 2.6
10 0.250 0.520 0.250 21.3 2.6
11 0.328 0.000 0.500 19.4 1.2
12 0.328 0.500 0.000 19.4 1.2
13 0.500 0.115 0.184 114.2 26.4
14 0.500 0.385 0.684 114.2 25.8
15 0.500 0.615 0.316 114.2 26.7
16 0.500 0.885 0.816 114.2 26.1
17 0.672 0.000 0.500 19.4 1.2
18 0.672 0.500 0.000 19.4 1.2
19 0.750 0.020 0.250 21.3 2.6
20 0.750 -0.020 0.750 21.3 2.6
21 0.750 0.480 0.750 21.3 2.6
22 0.750 0.520 0.250 21.3 2.6
23 0.828 0.000 0.000 19.4 1.2
24 0.828 0.500 0.500 19.4 1.2
